data_2212483
loop_
_publ_author_name
'Sanchez Ballester, Noelia M.'
'Elsegood, Mark R. J.'
'Smith, Martin B.'
'Brown, Gavin M.'

_publ_section_title {<i>N</i>,<i>N</i>-Bis[(diphenylphosphino)methyl]aniline}tetracarbonylmolybdenum(0)
_journal_coeditor_code BT2263
_journal_issue 3
_journal_name_full 'Acta Crystallographica Section E'
_journal_page_first m719
_journal_page_last m721
_journal_paper_doi 10.1107/S1600536807006101
_journal_volume 63
_journal_year 2007
_chemical_formula_iupac '[Mo (C32 H29 N P2) (C1 O1)4]'
_chemical_formula_moiety 'C36 H29 Mo N O4 P2'
_chemical_formula_sum 'C36 H29 Mo N O4 P2'
_chemical_formula_weight 697.48
_chemical_name_systematic
;
{N,N-bis[(diphenylphosphino)methyl]aniline}tetracarbonylmolybdenum(0)
;
_space_group_IT_number 2
_symmetry_cell_setting triclinic
_symmetry_space_group_name_Hall '-P 1'
_symmetry_space_group_name_H-M 'P -1'
_atom_sites_solution_hydrogens geom
_atom_sites_solution_primary direct
_atom_sites_solution_secondary difmap
_audit_creation_method SHELXL-97
_cell_angle_alpha 100.0470(10)
_cell_angle_beta 93.1620(10)
_cell_angle_gamma 101.3160(10)
_cell_formula_units_Z 2
_cell_length_a 10.2072(6)
_cell_length_b 11.2800(7)
_cell_length_c 14.5527(9)
_cell_measurement_reflns_used 4141
_cell_measurement_temperature 120(2)
_cell_measurement_theta_max 29.24
_cell_measurement_theta_min 2.40
_cell_volume 1610.84(17)
_computing_cell_refinement 'SAINT (Bruker, 2005)'
_computing_data_collection 'APEX2 (Bruker, 2005)'
_computing_data_reduction SAINT
_computing_molecular_graphics SHELXTL
_computing_publication_material 'SHELXTL and local programs'
_computing_structure_refinement SHELXTL
_computing_structure_solution 'SHELXTL (Bruker, 2000)'
_diffrn_ambient_temperature 120(2)
_diffrn_measured_fraction_theta_full 0.993
_diffrn_measured_fraction_theta_max 0.899
_diffrn_measurement_device_type 'Bruker APEX II CCD'
_diffrn_measurement_method '\w rotation with narrow frames'
_diffrn_radiation_monochromator 'silicon 111'
_diffrn_radiation_source 'Daresbury SRS station 9.8'
_diffrn_radiation_type synchrotron
_diffrn_radiation_wavelength 0.6910
_diffrn_reflns_av_R_equivalents 0.0653
_diffrn_reflns_av_sigmaI/netI 0.1026
_diffrn_reflns_limit_h_max 15
_diffrn_reflns_limit_h_min -15
_diffrn_reflns_limit_k_max 16
_diffrn_reflns_limit_k_min -16
_diffrn_reflns_limit_l_max 21
_diffrn_reflns_limit_l_min -21
_diffrn_reflns_number 19074
_diffrn_reflns_theta_full 26.00
_diffrn_reflns_theta_max 30.98
_diffrn_reflns_theta_min 1.39
_diffrn_standards_decay_% 11
_diffrn_standards_number 0
_exptl_absorpt_coefficient_mu 0.547
_exptl_absorpt_correction_T_max 0.9838
_exptl_absorpt_correction_T_min 0.9225
_exptl_absorpt_correction_type multi-scan
_exptl_absorpt_process_details '(SADABS; Sheldrick, 2004)'
_exptl_crystal_colour colourless
_exptl_crystal_density_diffrn 1.438
_exptl_crystal_density_method 'not measured'
_exptl_crystal_description plate
_exptl_crystal_F_000 712
_exptl_crystal_size_max 0.15
_exptl_crystal_size_mid 0.06
_exptl_crystal_size_min 0.03
_refine_diff_density_max 0.696
_refine_diff_density_min -0.967
_refine_ls_extinction_method none
_refine_ls_goodness_of_fit_ref 0.999
_refine_ls_hydrogen_treatment constr
_refine_ls_matrix_type full
_refine_ls_number_parameters 397
_refine_ls_number_reflns 10047
_refine_ls_number_restraints 0
_refine_ls_restrained_S_all 0.999
_refine_ls_R_factor_all 0.0692
_refine_ls_R_factor_gt 0.0592
_refine_ls_shift/su_max 0.001
_refine_ls_shift/su_mean 0.000
_refine_ls_structure_factor_coef Fsqd
_refine_ls_weighting_details 'calc w=1/[\s^2^(Fo^2^)+(0.0783P)^2^] where P=(Fo^2^+2Fc^2^)/3'
_refine_ls_weighting_scheme calc
_refine_ls_wR_factor_gt 0.1546
_refine_ls_wR_factor_ref 0.1637
_reflns_number_gt 8204
_reflns_number_total 10047
_reflns_threshold_expression I>2\s(I)
_cod_data_source_file bt2263.cif
_cod_data_source_block 1
_cod_database_code 2212483
_cod_database_fobs_code 2212483

loop_
_symmetry_equiv_pos_as_xyz
'x, y, z'
'-x, -y, -z'

loop_
_atom_site_type_symbol
_atom_site_label
_atom_site_fract_x
_atom_site_fract_y
_atom_site_fract_z
_atom_site_U_iso_or_equiv
_atom_site_adp_type
_atom_site_calc_flag
_atom_site_refinement_flags
_atom_site_occupancy
Mo Mo1 -0.13066(2) 0.85871(2) 0.688421(16) 0.01970(8) Uani d . 1
C C1 -0.1835(3) 1.0108(3) 0.6580(2) 0.0247(6) Uani d . 1
O O1 -0.2141(2) 1.0981(2) 0.64239(18) 0.0354(5) Uani d . 1
C C2 -0.2241(3) 0.8728(3) 0.8072(2) 0.0296(6) Uani d . 1
O O2 -0.2767(3) 0.8813(3) 0.8753(2) 0.0477(7) Uani d . 1
C C3 -0.2992(3) 0.7540(3) 0.6186(2) 0.0253(6) Uani d . 1
O O3 -0.3979(2) 0.6962(2) 0.57755(18) 0.0379(6) Uani d . 1
C C4 -0.0417(3) 0.8423(3) 0.5657(2) 0.0250(6) Uani d . 1
O O4 0.0025(3) 0.8353(3) 0.49443(17) 0.0362(5) Uani d . 1
P P1 -0.05987(7) 0.67674(7) 0.73650(5) 0.02001(15) Uani d . 1
C C5 -0.1977(3) 0.5496(3) 0.7452(2) 0.0236(6) Uani d . 1
C C6 -0.2651(4) 0.4766(3) 0.6616(2) 0.0344(7) Uani d . 1
H H6 -0.2382 0.4934 0.6029 0.041 Uiso calc R 1
C C7 -0.3715(4) 0.3796(4) 0.6649(3) 0.0418(9) Uani d . 1
H H7 -0.4158 0.3292 0.6082 0.050 Uiso calc R 1
C C8 -0.4136(4) 0.3557(3) 0.7501(3) 0.0372(8) Uani d . 1
H H8 -0.4865 0.2894 0.7517 0.045 Uiso calc R 1
C C9 -0.3492(3) 0.4286(3) 0.8324(3) 0.0322(7) Uani d . 1
H H9 -0.3780 0.4123 0.8907 0.039 Uiso calc R 1
C C10 -0.2417(3) 0.5265(3) 0.8305(2) 0.0281(6) Uani d . 1
H H10 -0.1988 0.5771 0.8875 0.034 Uiso calc R 1
C C11 0.0602(3) 0.5999(3) 0.6749(2) 0.0233(5) Uani d . 1
C C12 0.0658(3) 0.4767(3) 0.6789(2) 0.0310(7) Uani d . 1
H H12 -0.0026 0.4271 0.7054 0.037 Uiso calc R 1
C C13 0.1717(4) 0.4291(3) 0.6437(3) 0.0381(8) Uani d . 1
H H13 0.1745 0.3459 0.6458 0.046 Uiso calc R 1
C C14 0.2736(4) 0.4995(4) 0.6056(3) 0.0393(8) Uani d . 1
H H14 0.3472 0.4662 0.5838 0.047 Uiso calc R 1
C C15 0.2665(4) 0.6200(4) 0.5997(2) 0.0348(7) Uani d . 1
H H15 0.3343 0.6686 0.5719 0.042 Uiso calc R 1
C C16 0.1609(3) 0.6692(3) 0.6344(2) 0.0281(6) Uani d . 1
H H16 0.1574 0.7517 0.6304 0.034 Uiso calc R 1
C C17 0.0254(3) 0.7136(3) 0.8578(2) 0.0224(5) Uani d . 1
H H17A -0.0370 0.7426 0.9021 0.027 Uiso calc R 1
H H17B 0.0463 0.6375 0.8744 0.027 Uiso calc R 1
N N1 0.1492(2) 0.8075(2) 0.86898(17) 0.0220(5) Uani d . 1
C C18 0.2662(3) 0.7786(3) 0.9091(2) 0.0209(5) Uani d . 1
C C19 0.3125(3) 0.6768(3) 0.8644(2) 0.0279(6) Uani d . 1
H H19 0.2619 0.6251 0.8103 0.034 Uiso calc R 1
C C20 0.4310(3) 0.6502(3) 0.8977(2) 0.0303(7) Uani d . 1
H H20 0.4608 0.5806 0.8663 0.036 Uiso calc R 1
C C21 0.5060(3) 0.7235(3) 0.9761(3) 0.0331(7) Uani d . 1
H H21 0.5878 0.7055 0.9984 0.040 Uiso calc R 1
C C22 0.4607(3) 0.8236(3) 1.0219(2) 0.0321(7) Uani d . 1
H H22 0.5114 0.8739 1.0765 0.038 Uiso calc R 1
C C23 0.3413(3) 0.8522(3) 0.9892(2) 0.0261(6) Uani d . 1
H H23 0.3115 0.9214 1.0214 0.031 Uiso calc R 1
C C24 0.1326(3) 0.9344(3) 0.8885(2) 0.0227(5) Uani d . 1
H H24A 0.2187 0.9886 0.9173 0.027 Uiso calc R 1
H H24B 0.0650 0.9421 0.9341 0.027 Uiso calc R 1
P P2 0.07867(7) 0.98633(7) 0.78070(5) 0.01930(15) Uani d . 1
C C25 0.2311(3) 1.0066(3) 0.71928(19) 0.0204(5) Uani d . 1
C C26 0.3469(3) 0.9680(3) 0.7441(2) 0.0253(6) Uani d . 1
H H26 0.3504 0.9278 0.7961 0.030 Uiso calc R 1
C C27 0.4581(3) 0.9880(3) 0.6929(2) 0.0299(6) Uani d . 1
H H27 0.5370 0.9614 0.7103 0.036 Uiso calc R 1
C C28 0.4542(3) 1.0466(3) 0.6169(2) 0.0312(7) Uani d . 1
H H28 0.5307 1.0612 0.5829 0.037 Uiso calc R 1
C C29 0.3375(3) 1.0839(3) 0.5905(2) 0.0323(7) Uani d . 1
H H29 0.3338 1.1231 0.5380 0.039 Uiso calc R 1
C C30 0.2263(3) 1.0632(3) 0.6417(2) 0.0274(6) Uani d . 1
H H30 0.1465 1.0880 0.6235 0.033 Uiso calc R 1
C C31 0.0780(3) 1.1464(3) 0.8338(2) 0.0220(5) Uani d . 1
C C32 0.1966(3) 1.2350(3) 0.8529(2) 0.0260(6) Uani d . 1
H H32 0.2789 1.2128 0.8374 0.031 Uiso calc R 1
C C33 0.1961(3) 1.3553(3) 0.8943(2) 0.0296(6) Uani d . 1
H H33 0.2778 1.4150 0.9066 0.036 Uiso calc R 1
C C34 0.0770(3) 1.3888(3) 0.9178(2) 0.0286(6) Uani d . 1
H H34 0.0767 1.4714 0.9457 0.034 Uiso calc R 1
C C35 -0.0418(3) 1.3012(3) 0.9006(2) 0.0303(7) Uani d . 1
H H35 -0.1235 1.3234 0.9176 0.036 Uiso calc R 1
C C36 -0.0412(3) 1.1803(3) 0.8581(2) 0.0265(6) Uani d . 1
H H36 -0.1230 1.1207 0.8457 0.032 Uiso calc R 1

loop_
_atom_site_aniso_label
_atom_site_aniso_U_11
_atom_site_aniso_U_22
_atom_site_aniso_U_33
_atom_site_aniso_U_12
_atom_site_aniso_U_13
_atom_site_aniso_U_23
Mo1 0.01699(13) 0.01926(13) 0.02395(14) 0.00605(9) 0.00209(9) 0.00448(9)
C1 0.0199(13) 0.0262(14) 0.0310(15) 0.0079(11) 0.0041(11) 0.0093(12)
O1 0.0315(12) 0.0337(13) 0.0472(14) 0.0153(10) 0.0040(10) 0.0153(11)
C2 0.0296(16) 0.0209(14) 0.0385(17) 0.0065(12) 0.0082(13) 0.0030(12)
O2 0.0563(18) 0.0376(15) 0.0491(16) 0.0070(13) 0.0307(14) 0.0031(12)
C3 0.0203(13) 0.0273(14) 0.0282(14) 0.0049(11) 0.0016(11) 0.0058(11)
O3 0.0255(12) 0.0391(14) 0.0435(14) 0.0008(10) -0.0041(10) 0.0016(11)
C4 0.0193(13) 0.0258(14) 0.0295(15) 0.0056(11) -0.0013(11) 0.0039(11)
O4 0.0342(13) 0.0491(15) 0.0275(12) 0.0129(11) 0.0063(9) 0.0069(11)
P1 0.0200(3) 0.0180(3) 0.0222(3) 0.0049(3) 0.0013(3) 0.0032(3)
C5 0.0230(13) 0.0165(12) 0.0311(15) 0.0042(10) 0.0028(11) 0.0039(11)
C6 0.0343(17) 0.0308(17) 0.0325(17) -0.0022(14) -0.0014(13) 0.0021(13)
C7 0.039(2) 0.0361(19) 0.041(2) -0.0067(16) -0.0017(15) -0.0008(15)
C8 0.0309(17) 0.0238(15) 0.054(2) 0.0000(13) 0.0072(15) 0.0061(15)
C9 0.0290(16) 0.0278(15) 0.0442(19) 0.0089(13) 0.0138(14) 0.0121(14)
C10 0.0268(15) 0.0243(14) 0.0346(16) 0.0077(12) 0.0033(12) 0.0064(12)
C11 0.0263(14) 0.0227(13) 0.0211(13) 0.0101(11) 0.0003(10) -0.0005(10)
C12 0.0340(17) 0.0263(15) 0.0324(16) 0.0135(13) 0.0005(13) -0.0022(12)
C13 0.048(2) 0.0319(17) 0.0355(18) 0.0215(16) -0.0026(15) -0.0046(14)
C14 0.0382(19) 0.046(2) 0.0367(18) 0.0245(17) 0.0052(14) -0.0017(15)
C15 0.0322(17) 0.044(2) 0.0315(17) 0.0158(15) 0.0071(13) 0.0049(14)
C16 0.0265(15) 0.0299(15) 0.0289(15) 0.0096(12) 0.0030(11) 0.0040(12)
C17 0.0224(13) 0.0199(13) 0.0249(13) 0.0042(10) -0.0006(10) 0.0052(10)
N1 0.0235(12) 0.0159(10) 0.0259(12) 0.0054(9) -0.0018(9) 0.0014(9)
C18 0.0199(13) 0.0186(12) 0.0260(13) 0.0060(10) 0.0016(10) 0.0071(10)
C19 0.0308(16) 0.0224(14) 0.0304(15) 0.0078(12) -0.0014(12) 0.0031(11)
C20 0.0307(16) 0.0256(15) 0.0387(17) 0.0142(13) 0.0018(13) 0.0080(13)
C21 0.0217(14) 0.0341(17) 0.0459(19) 0.0052(13) -0.0012(13) 0.0160(15)
C22 0.0264(15) 0.0322(16) 0.0361(17) 0.0045(13) -0.0073(13) 0.0073(13)
C23 0.0241(14) 0.0256(14) 0.0278(14) 0.0054(11) -0.0023(11) 0.0046(11)
C24 0.0243(13) 0.0195(12) 0.0255(13) 0.0089(11) 0.0000(10) 0.0032(10)
P2 0.0188(3) 0.0167(3) 0.0234(3) 0.0065(3) 0.0023(3) 0.0031(3)
C25 0.0181(12) 0.0182(12) 0.0232(13) 0.0029(10) 0.0002(9) 0.0009(10)
C26 0.0229(14) 0.0230(14) 0.0318(15) 0.0081(11) 0.0022(11) 0.0061(11)
C27 0.0216(14) 0.0322(16) 0.0373(17) 0.0112(12) 0.0058(12) 0.0034(13)
C28 0.0236(15) 0.0338(17) 0.0332(16) 0.0011(12) 0.0057(12) 0.0025(13)
C29 0.0287(16) 0.0376(18) 0.0287(16) 0.0030(14) 0.0002(12) 0.0061(13)
C30 0.0226(14) 0.0290(15) 0.0304(15) 0.0042(12) 0.0013(11) 0.0068(12)
C31 0.0249(14) 0.0186(12) 0.0237(13) 0.0083(10) 0.0015(10) 0.0036(10)
C32 0.0243(14) 0.0211(13) 0.0318(15) 0.0079(11) 0.0002(11) 0.0001(11)
C33 0.0342(16) 0.0177(13) 0.0362(17) 0.0062(12) 0.0002(13) 0.0030(12)
C34 0.0431(18) 0.0201(13) 0.0255(14) 0.0150(13) 0.0024(12) 0.0028(11)
C35 0.0348(17) 0.0286(15) 0.0329(16) 0.0175(13) 0.0088(13) 0.0063(12)
C36 0.0272(15) 0.0229(14) 0.0309(15) 0.0101(12) 0.0036(11) 0.0034(11)

loop_
_atom_type_symbol
_atom_type_description
_atom_type_scat_dispersion_real
_atom_type_scat_dispersion_imag
_atom_type_scat_source
C C 0.0033 0.0016 'International Tables Vol C Tables 4.2.6.8 and 6.1.1.4'
H H 0.0000 0.0000 'International Tables Vol C Tables 4.2.6.8 and 6.1.1.4'
N N 0.0061 0.0033 'International Tables Vol C Tables 4.2.6.8 and 6.1.1.4'
O O 0.0106 0.0060 'International Tables Vol C Tables 4.2.6.8 and 6.1.1.4'
P P 0.1023 0.0942 'International Tables Vol C Tables 4.2.6.8 and 6.1.1.4'
Mo Mo -1.6832 0.6857 'International Tables Vol C Tables 4.2.6.8 and 6.1.1.4'

loop_
_geom_angle_atom_site_label_1
_geom_angle_atom_site_label_2
_geom_angle_atom_site_label_3
_geom_angle
C3 Mo1 C1 90.78(13)
C3 Mo1 C2 89.67(13)
C1 Mo1 C2 91.66(13)
C3 Mo1 C4 88.59(12)
C1 Mo1 C4 87.92(12)
C2 Mo1 C4 178.21(12)
C3 Mo1 P2 177.99(9)
C1 Mo1 P2 90.49(9)
C2 Mo1 P2 88.74(10)
C4 Mo1 P2 93.01(8)
C3 Mo1 P1 91.92(9)
C1 Mo1 P1 176.40(9)
C2 Mo1 P1 85.98(9)
C4 Mo1 P1 94.52(9)
P2 Mo1 P1 86.75(2)
O1 C1 Mo1 178.7(3)
O2 C2 Mo1 179.6(3)
O3 C3 Mo1 178.1(3)
O4 C4 Mo1 176.2(3)
C11 P1 C5 103.40(14)
C11 P1 C17 99.70(13)
C5 P1 C17 101.38(14)
C11 P1 Mo1 122.17(10)
C5 P1 Mo1 114.87(10)
C17 P1 Mo1 112.43(9)
C10 C5 C6 119.2(3)
C10 C5 P1 122.8(2)
C6 C5 P1 117.8(2)
C7 C6 C5 119.8(3)
C7 C6 H6 120.1
C5 C6 H6 120.1
C8 C7 C6 120.7(3)
C8 C7 H7 119.7
C6 C7 H7 119.7
C9 C8 C7 119.7(3)
C9 C8 H8 120.2
C7 C8 H8 120.2
C8 C9 C10 120.5(3)
C8 C9 H9 119.8
C10 C9 H9 119.8
C5 C10 C9 120.0(3)
C5 C10 H10 120.0
C9 C10 H10 120.0
C16 C11 C12 118.8(3)
C16 C11 P1 118.8(2)
C12 C11 P1 121.8(2)
C13 C12 C11 119.4(3)
C13 C12 H12 120.3
C11 C12 H12 120.3
C12 C13 C14 121.6(3)
C12 C13 H13 119.2
C14 C13 H13 119.2
C13 C14 C15 118.9(3)
C13 C14 H14 120.5
C15 C14 H14 120.5
C16 C15 C14 120.2(3)
C16 C15 H15 119.9
C14 C15 H15 119.9
C15 C16 C11 121.0(3)
C15 C16 H16 119.5
C11 C16 H16 119.5
N1 C17 P1 113.2(2)
N1 C17 H17A 108.9
P1 C17 H17A 108.9
N1 C17 H17B 108.9
P1 C17 H17B 108.9
H17A C17 H17B 107.8
C18 N1 C24 118.7(2)
C18 N1 C17 117.0(2)
C24 N1 C17 115.5(2)
C23 C18 C19 118.4(3)
C23 C18 N1 122.4(3)
C19 C18 N1 119.1(3)
C20 C19 C18 120.9(3)
C20 C19 H19 119.5
C18 C19 H19 119.5
C21 C20 C19 120.7(3)
C21 C20 H20 119.6
C19 C20 H20 119.6
C20 C21 C22 119.1(3)
C20 C21 H21 120.4
C22 C21 H21 120.4
C21 C22 C23 121.0(3)
C21 C22 H22 119.5
C23 C22 H22 119.5
C18 C23 C22 119.8(3)
C18 C23 H23 120.1
C22 C23 H23 120.1
N1 C24 P2 112.1(2)
N1 C24 H24A 109.2
P2 C24 H24A 109.2
N1 C24 H24B 109.2
P2 C24 H24B 109.2
H24A C24 H24B 107.9
C25 P2 C31 101.21(13)
C25 P2 C24 103.34(13)
C31 P2 C24 98.14(13)
C25 P2 Mo1 117.00(9)
C31 P2 Mo1 118.07(10)
C24 P2 Mo1 116.15(10)
C26 C25 C30 119.3(3)
C26 C25 P2 124.5(2)
C30 C25 P2 116.2(2)
C25 C26 C27 120.2(3)
C25 C26 H26 119.9
C27 C26 H26 119.9
C28 C27 C26 120.4(3)
C28 C27 H27 119.8
C26 C27 H27 119.8
C27 C28 C29 119.8(3)
C27 C28 H28 120.1
C29 C28 H28 120.1
C28 C29 C30 119.6(3)
C28 C29 H29 120.2
C30 C29 H29 120.2
C25 C30 C29 120.6(3)
C25 C30 H30 119.7
C29 C30 H30 119.7
C32 C31 C36 118.8(3)
C32 C31 P2 120.9(2)
C36 C31 P2 120.3(2)
C33 C32 C31 120.7(3)
C33 C32 H32 119.6
C31 C32 H32 119.6
C34 C33 C32 120.3(3)
C34 C33 H33 119.9
C32 C33 H33 119.9
C35 C34 C33 119.7(3)
C35 C34 H34 120.2
C33 C34 H34 120.2
C34 C35 C36 119.9(3)
C34 C35 H35 120.0
C36 C35 H35 120.0
C31 C36 C35 120.6(3)
C31 C36 H36 119.7
C35 C36 H36 119.7

loop_
_geom_bond_atom_site_label_1
_geom_bond_atom_site_label_2
_geom_bond_distance
Mo1 C3 1.994(3)
Mo1 C1 2.007(3)
Mo1 C2 2.016(3)
Mo1 C4 2.043(3)
Mo1 P2 2.4986(8)
Mo1 P1 2.5005(8)
C1 O1 1.145(4)
C2 O2 1.152(4)
C3 O3 1.156(4)
C4 O4 1.151(4)
P1 C11 1.823(3)
P1 C5 1.828(3)
P1 C17 1.865(3)
C5 C10 1.393(4)
C5 C6 1.403(4)
C6 C7 1.392(5)
C6 H6 0.9500
C7 C8 1.387(5)
C7 H7 0.9500
C8 C9 1.378(5)
C8 H8 0.9500
C9 C10 1.401(4)
C9 H9 0.9500
C10 H10 0.9500
C11 C16 1.389(4)
C11 C12 1.413(4)
C12 C13 1.383(5)
C12 H12 0.9500
C13 C14 1.384(6)
C13 H13 0.9500
C14 C15 1.392(5)
C14 H14 0.9500
C15 C16 1.387(4)
C15 H15 0.9500
C16 H16 0.9500
C17 N1 1.462(4)
C17 H17A 0.9900
C17 H17B 0.9900
N1 C18 1.419(4)
N1 C24 1.455(4)
C18 C23 1.395(4)
C18 C19 1.398(4)
C19 C20 1.385(4)
C19 H19 0.9500
C20 C21 1.377(5)
C20 H20 0.9500
C21 C22 1.382(5)
C21 H21 0.9500
C22 C23 1.400(4)
C22 H22 0.9500
C23 H23 0.9500
C24 P2 1.860(3)
C24 H24A 0.9900
C24 H24B 0.9900
P2 C25 1.832(3)
P2 C31 1.838(3)
C25 C26 1.388(4)
C25 C30 1.394(4)
C26 C27 1.395(4)
C26 H26 0.9500
C27 C28 1.387(5)
C27 H27 0.9500
C28 C29 1.394(5)
C28 H28 0.9500
C29 C30 1.396(4)
C29 H29 0.9500
C30 H30 0.9500
C31 C32 1.389(4)
C31 C36 1.391(4)
C32 C33 1.386(4)
C32 H32 0.9500
C33 C34 1.386(5)
C33 H33 0.9500
C34 C35 1.385(5)
C34 H34 0.9500
C35 C36 1.397(4)
C35 H35 0.9500
C36 H36 0.9500

loop_
_geom_torsion_atom_site_label_1
_geom_torsion_atom_site_label_2
_geom_torsion_atom_site_label_3
_geom_torsion_atom_site_label_4
_geom_torsion
C2 Mo1 P1 C11 -171.65(15)
C4 Mo1 P1 C11 10.07(14)
P2 Mo1 P1 C11 -82.69(12)
C3 Mo1 P1 C5 -27.57(14)
C2 Mo1 P1 C5 61.96(15)
C4 Mo1 P1 C5 -116.31(14)
P2 Mo1 P1 C5 150.92(11)
C3 Mo1 P1 C17 -142.82(13)
C2 Mo1 P1 C17 -53.29(14)
C4 Mo1 P1 C17 128.44(13)
P2 Mo1 P1 C17 35.67(10)
C11 P1 C5 C10 121.7(3)
C17 P1 C5 C10 18.7(3)
Mo1 P1 C5 C10 -102.7(3)
C11 P1 C5 C6 -61.4(3)
C17 P1 C5 C6 -164.4(3)
Mo1 P1 C5 C6 74.2(3)
C10 C5 C6 C7 -2.4(5)
P1 C5 C6 C7 -179.4(3)
C5 C6 C7 C8 1.3(6)
C6 C7 C8 C9 -0.2(6)
C7 C8 C9 C10 0.0(5)
C6 C5 C10 C9 2.2(5)
P1 C5 C10 C9 179.1(2)
C8 C9 C10 C5 -1.0(5)
C5 P1 C11 C16 163.2(2)
C17 P1 C11 C16 -92.5(3)
Mo1 P1 C11 C16 31.9(3)
C5 P1 C11 C12 -26.2(3)
C17 P1 C11 C12 78.1(3)
Mo1 P1 C11 C12 -157.5(2)
C16 C11 C12 C13 0.9(5)
P1 C11 C12 C13 -169.7(3)
C11 C12 C13 C14 0.8(5)
C12 C13 C14 C15 -2.2(6)
C13 C14 C15 C16 2.0(5)
C14 C15 C16 C11 -0.4(5)
C12 C11 C16 C15 -1.1(5)
P1 C11 C16 C15 169.8(3)
C11 P1 C17 N1 69.0(2)
C5 P1 C17 N1 174.9(2)
Mo1 P1 C17 N1 -61.9(2)
P1 C17 N1 C18 -128.0(2)
P1 C17 N1 C24 84.9(3)
C24 N1 C18 C23 22.5(4)
C17 N1 C18 C23 -123.5(3)
C24 N1 C18 C19 -153.9(3)
C17 N1 C18 C19 60.1(4)
C23 C18 C19 C20 -0.8(5)
N1 C18 C19 C20 175.7(3)
C18 C19 C20 C21 0.1(5)
C19 C20 C21 C22 0.8(5)
C20 C21 C22 C23 -0.9(5)
C19 C18 C23 C22 0.7(5)
N1 C18 C23 C22 -175.7(3)
C21 C22 C23 C18 0.1(5)
C18 N1 C24 P2 133.9(2)
C17 N1 C24 P2 -79.5(3)
N1 C24 P2 C25 -73.8(2)
N1 C24 P2 C31 -177.4(2)
N1 C24 P2 Mo1 55.7(2)
C1 Mo1 P2 C25 -94.18(13)
C2 Mo1 P2 C25 174.17(14)
C4 Mo1 P2 C25 -6.24(14)
P1 Mo1 P2 C25 88.13(11)
C1 Mo1 P2 C31 27.08(14)
C2 Mo1 P2 C31 -64.56(14)
C4 Mo1 P2 C31 115.03(14)
P1 Mo1 P2 C31 -150.61(11)
C1 Mo1 P2 C24 143.22(13)
C2 Mo1 P2 C24 51.58(14)
C4 Mo1 P2 C24 -128.83(13)
P1 Mo1 P2 C24 -34.46(10)
C31 P2 C25 C26 111.6(3)
C24 P2 C25 C26 10.3(3)
Mo1 P2 C25 C26 -118.7(2)
C31 P2 C25 C30 -69.5(2)
C24 P2 C25 C30 -170.7(2)
Mo1 P2 C25 C30 60.3(2)
C30 C25 C26 C27 1.3(4)
P2 C25 C26 C27 -179.8(2)
C25 C26 C27 C28 0.0(5)
C26 C27 C28 C29 -1.0(5)
C27 C28 C29 C30 0.8(5)
C26 C25 C30 C29 -1.5(5)
P2 C25 C30 C29 179.5(2)
C28 C29 C30 C25 0.5(5)
C25 P2 C31 C32 -25.4(3)
C24 P2 C31 C32 80.1(3)
Mo1 P2 C31 C32 -154.4(2)
C25 P2 C31 C36 156.5(2)
C24 P2 C31 C36 -98.0(3)
Mo1 P2 C31 C36 27.5(3)
C36 C31 C32 C33 -0.8(5)
P2 C31 C32 C33 -179.0(2)
C31 C32 C33 C34 0.4(5)
C32 C33 C34 C35 0.6(5)
C33 C34 C35 C36 -1.1(5)
C32 C31 C36 C35 0.3(5)
P2 C31 C36 C35 178.4(2)
C34 C35 C36 C31 0.7(5)
